data_7152499
loop_
_publ_author_name
'Son, Jung-Ho'
'Hoefelmeyer, James D.'

_publ_section_title
;
 1,2-Nucleophilic addition of 2-(picolyl)organoboranes to nitrile,
 aldehyde, ketone, and amide.
;
_journal_issue 33
_journal_name_full 'Organic &amp; biomolecular chemistry'
_journal_page_first 6656
_journal_page_last 6664
_journal_paper_doi 10.1039/c2ob25518a
_journal_volume 10
_journal_year 2012
_chemical_formula_sum 'C20 H32 B2 N2'
_chemical_formula_weight 322.10
_space_group_IT_number 15
_symmetry_space_group_name_Hall '-C 2yc'
_symmetry_space_group_name_H-M 'C 1 2/c 1'
_atom_sites_solution_hydrogens geom
_atom_sites_solution_primary direct
_atom_sites_solution_secondary difmap
_audit_creation_method SHELXL-97
_cell_angle_alpha 90.00
_cell_angle_beta 118.99
_cell_angle_gamma 90.00
_cell_formula_units_Z 8
_cell_length_a 30.181(3)
_cell_length_b 9.9266(8)
_cell_length_c 14.6281(12)
_cell_measurement_temperature 100(2)
_cell_volume 3833.4(6)
_computing_structure_refinement 'SHELXL-97 (Sheldrick, 1997)'
_diffrn_ambient_temperature 100(2)
_diffrn_measured_fraction_theta_full 0.998
_diffrn_measured_fraction_theta_max 0.998
_diffrn_radiation_monochromator graphite
_diffrn_radiation_source 'fine-focus sealed tube'
_diffrn_radiation_type MoK\a
_diffrn_radiation_wavelength 0.71073
_diffrn_reflns_av_R_equivalents 0.0634
_diffrn_reflns_av_sigmaI/netI 0.0322
_diffrn_reflns_limit_h_max 36
_diffrn_reflns_limit_h_min -36
_diffrn_reflns_limit_k_max 11
_diffrn_reflns_limit_k_min -11
_diffrn_reflns_limit_l_max 17
_diffrn_reflns_limit_l_min -17
_diffrn_reflns_number 18815
_diffrn_reflns_theta_full 25.42
_diffrn_reflns_theta_max 25.42
_diffrn_reflns_theta_min 2.19
_exptl_absorpt_coefficient_mu 0.063
_exptl_absorpt_correction_T_max 0.9838
_exptl_absorpt_correction_T_min 0.9607
_exptl_absorpt_correction_type none
_exptl_crystal_density_diffrn 1.116
_exptl_crystal_density_method 'not measured'
_exptl_crystal_F_000 1408
_exptl_crystal_size_max 0.64
_exptl_crystal_size_mid 0.55
_exptl_crystal_size_min 0.26
_refine_diff_density_max 0.299
_refine_diff_density_min -0.197
_refine_diff_density_rms 0.038
_refine_ls_extinction_method none
_refine_ls_goodness_of_fit_ref 1.053
_refine_ls_hydrogen_treatment mixed
_refine_ls_matrix_type full
_refine_ls_number_parameters 221
_refine_ls_number_reflns 3529
_refine_ls_number_restraints 0
_refine_ls_restrained_S_all 1.053
_refine_ls_R_factor_all 0.0432
_refine_ls_R_factor_gt 0.0380
_refine_ls_shift/su_max 0.000
_refine_ls_shift/su_mean 0.000
_refine_ls_structure_factor_coef Fsqd
_refine_ls_weighting_details 'calc w=1/[\s^2^(Fo^2^)+(0.0481P)^2^+2.5177P] where P=(Fo^2^+2Fc^2^)/3'
_refine_ls_weighting_scheme calc
_refine_ls_wR_factor_gt 0.1010
_refine_ls_wR_factor_ref 0.1051
_reflns_number_gt 3103
_reflns_number_total 3529
_reflns_threshold_expression >2sigma(I)
_cod_data_source_file c2ob25518a.txt
_cod_data_source_block 1
_cod_original_cell_volume 3833.4(5)
_cod_database_code 7152499

loop_
_symmetry_equiv_pos_as_xyz
'x, y, z'
'-x, y, -z+1/2'
'x+1/2, y+1/2, z'
'-x+1/2, y+1/2, -z+1/2'
'-x, -y, -z'
'x, -y, z-1/2'
'-x+1/2, -y+1/2, -z'
'x+1/2, -y+1/2, z-1/2'

loop_
_atom_site_label
_atom_site_type_symbol
_atom_site_fract_x
_atom_site_fract_y
_atom_site_fract_z
_atom_site_U_iso_or_equiv
_atom_site_adp_type
_atom_site_occupancy
_atom_site_symmetry_multiplicity
_atom_site_calc_flag
_atom_site_refinement_flags
C2 C 0.06160(5) 0.92768(12) -0.03821(10) 0.0253(3) Uani 1 1 d .
H2 H 0.0780 1.0128 -0.0194 0.030 Uiso 1 1 calc R
C3 C 0.01203(5) 0.92399(13) -0.11509(11) 0.0314(3) Uani 1 1 d .
H3 H -0.0054 1.0044 -0.1484 0.038 Uiso 1 1 calc R
C4 C -0.01216(5) 0.80041(14) -0.14324(11) 0.0311(3) Uani 1 1 d .
H4 H -0.0464 0.7940 -0.1970 0.037 Uiso 1 1 calc R
C5 C 0.01434(5) 0.68754(13) -0.09189(10) 0.0256(3) Uani 1 1 d .
H5 H -0.0020 0.6023 -0.1101 0.031 Uiso 1 1 calc R
C6 C 0.06505(4) 0.69483(12) -0.01303(9) 0.0190(3) Uani 1 1 d .
C7 C 0.09271(4) 0.56904(12) 0.03669(9) 0.0193(3) Uani 1 1 d .
H7A H 0.0694 0.5066 0.0453 0.023 Uiso 1 1 calc R
H7B H 0.1208 0.5906 0.1072 0.023 Uiso 1 1 calc R
C8 C 0.16343(5) 0.39099(12) 0.04216(9) 0.0211(3) Uani 1 1 d .
H8A H 0.1831 0.4335 0.1117 0.025 Uiso 1 1 calc R
H8B H 0.1491 0.3060 0.0520 0.025 Uiso 1 1 calc R
C9 C 0.19994(5) 0.35635(15) 0.00074(11) 0.0343(3) Uani 1 1 d .
H9A H 0.1808 0.3205 -0.0704 0.051 Uiso 1 1 calc R
H9B H 0.2243 0.2886 0.0461 0.051 Uiso 1 1 calc R
H9C H 0.2181 0.4378 0.0000 0.051 Uiso 1 1 calc R
C10 C 0.07172(5) 0.40770(12) -0.12903(10) 0.0248(3) Uani 1 1 d .
H10A H 0.0476 0.4731 -0.1800 0.030 Uiso 1 1 calc R
H10B H 0.0871 0.3563 -0.1647 0.030 Uiso 1 1 calc R
C11 C 0.04210(6) 0.30958(14) -0.09760(12) 0.0345(3) Uani 1 1 d .
H11A H 0.0658 0.2593 -0.0352 0.052 Uiso 1 1 calc R
H11B H 0.0230 0.2465 -0.1550 0.052 Uiso 1 1 calc R
H11C H 0.0185 0.3603 -0.0825 0.052 Uiso 1 1 calc R
C12 C 0.12775(5) 0.59569(13) -0.18184(9) 0.0232(3) Uani 1 1 d .
H12 H 0.1065 0.5235 -0.2218 0.028 Uiso 1 1 calc R
C13 C 0.14531(5) 0.68245(14) -0.22989(10) 0.0271(3) Uani 1 1 d .
H13 H 0.1364 0.6704 -0.3012 0.033 Uiso 1 1 calc R
C14 C 0.17635(5) 0.78820(14) -0.17237(10) 0.0275(3) Uani 1 1 d .
H14 H 0.1888 0.8510 -0.2036 0.033 Uiso 1 1 calc R
C15 C 0.18868(5) 0.79987(12) -0.06948(10) 0.0234(3) Uani 1 1 d .
H15 H 0.2100 0.8716 -0.0291 0.028 Uiso 1 1 calc R
C16 C 0.17054(4) 0.70839(11) -0.02209(9) 0.0184(3) Uani 1 1 d .
C17 C 0.18449(4) 0.72670(12) 0.08894(9) 0.0184(3) Uani 1 1 d .
H17A H 0.2203 0.7562 0.1283 0.022 Uiso 1 1 calc R
H17B H 0.1818 0.6389 0.1180 0.022 Uiso 1 1 calc R
C18 C 0.15014(5) 0.81731(12) 0.21919(9) 0.0220(3) Uani 1 1 d .
H18A H 0.1487 0.7194 0.2305 0.026 Uiso 1 1 calc R
H18B H 0.1831 0.8508 0.2749 0.026 Uiso 1 1 calc R
C19 C 0.10800(5) 0.88633(13) 0.23156(11) 0.0287(3) Uani 1 1 d .
H19A H 0.1055 0.9809 0.2104 0.043 Uiso 1 1 calc R
H19B H 0.1158 0.8814 0.3048 0.043 Uiso 1 1 calc R
H19C H 0.0757 0.8408 0.1874 0.043 Uiso 1 1 calc R
C20 C 0.16577(4) 0.99232(12) 0.09695(9) 0.0212(3) Uani 1 1 d .
H20A H 0.1577 1.0079 0.0236 0.025 Uiso 1 1 calc R
H20B H 0.1456 1.0571 0.1133 0.025 Uiso 1 1 calc R
C21 C 0.22230(5) 1.02189(13) 0.16864(10) 0.0262(3) Uani 1 1 d .
H21A H 0.2326 0.9882 0.2391 0.039 Uiso 1 1 calc R
H21B H 0.2281 1.1193 0.1715 0.039 Uiso 1 1 calc R
H21C H 0.2423 0.9770 0.1411 0.039 Uiso 1 1 calc R
B1 B 0.11654(5) 0.49112(13) -0.03156(10) 0.0191(3) Uani 1 1 d .
B2 B 0.14825(5) 0.83909(13) 0.10682(10) 0.0185(3) Uani 1 1 d .
N1 N 0.08863(4) 0.81687(10) 0.01274(8) 0.0187(2) Uani 1 1 d .
N2 N 0.13896(4) 0.60708(10) -0.08030(7) 0.0177(2) Uani 1 1 d .

loop_
_atom_site_aniso_label
_atom_site_aniso_U_11
_atom_site_aniso_U_22
_atom_site_aniso_U_33
_atom_site_aniso_U_23
_atom_site_aniso_U_13
_atom_site_aniso_U_12
C2 0.0206(6) 0.0168(6) 0.0308(7) -0.0005(5) 0.0065(5) 0.0022(5)
C3 0.0214(7) 0.0226(7) 0.0378(8) 0.0025(6) 0.0046(6) 0.0068(5)
C4 0.0154(6) 0.0302(7) 0.0365(7) -0.0024(6) 0.0037(6) 0.0024(5)
C5 0.0187(6) 0.0221(6) 0.0335(7) -0.0041(5) 0.0108(5) -0.0025(5)
C6 0.0181(6) 0.0190(6) 0.0228(6) -0.0018(5) 0.0122(5) 0.0004(4)
C7 0.0194(6) 0.0164(6) 0.0228(6) 0.0004(4) 0.0109(5) -0.0007(5)
C8 0.0253(6) 0.0175(6) 0.0206(6) 0.0015(5) 0.0111(5) 0.0033(5)
C9 0.0347(8) 0.0392(8) 0.0331(7) 0.0133(6) 0.0196(6) 0.0201(6)
C10 0.0258(7) 0.0194(6) 0.0253(6) -0.0018(5) 0.0092(5) 0.0008(5)
C11 0.0354(8) 0.0231(7) 0.0377(8) -0.0038(6) 0.0120(6) -0.0086(6)
C12 0.0234(6) 0.0242(6) 0.0199(6) 0.0013(5) 0.0089(5) 0.0075(5)
C13 0.0279(7) 0.0349(7) 0.0199(6) 0.0063(5) 0.0127(5) 0.0108(6)
C14 0.0240(6) 0.0327(7) 0.0308(7) 0.0129(5) 0.0172(6) 0.0085(5)
C15 0.0183(6) 0.0231(7) 0.0288(7) 0.0050(5) 0.0115(5) 0.0029(5)
C16 0.0139(5) 0.0182(6) 0.0225(6) 0.0038(5) 0.0083(5) 0.0067(4)
C17 0.0143(5) 0.0178(6) 0.0199(6) 0.0015(4) 0.0058(5) 0.0014(4)
C18 0.0229(6) 0.0192(6) 0.0224(6) -0.0014(5) 0.0097(5) 0.0004(5)
C19 0.0331(7) 0.0232(7) 0.0365(7) -0.0016(5) 0.0222(6) 0.0000(5)
C20 0.0200(6) 0.0188(6) 0.0206(6) -0.0005(5) 0.0064(5) 0.0009(5)
C21 0.0229(6) 0.0228(7) 0.0276(6) -0.0031(5) 0.0081(5) -0.0039(5)
B1 0.0217(7) 0.0152(6) 0.0214(6) 0.0009(5) 0.0111(6) 0.0009(5)
B2 0.0148(6) 0.0178(7) 0.0186(6) -0.0009(5) 0.0048(5) 0.0015(5)
N1 0.0166(5) 0.0169(5) 0.0209(5) -0.0007(4) 0.0077(4) 0.0018(4)
N2 0.0172(5) 0.0169(5) 0.0184(5) 0.0025(4) 0.0080(4) 0.0055(4)

loop_
_atom_type_symbol
_atom_type_description
_atom_type_scat_dispersion_real
_atom_type_scat_dispersion_imag
_atom_type_scat_source
C C 0.0033 0.0016 'International Tables Vol C Tables 4.2.6.8 and 6.1.1.4'
H H 0.0000 0.0000 'International Tables Vol C Tables 4.2.6.8 and 6.1.1.4'
B B 0.0013 0.0007 'International Tables Vol C Tables 4.2.6.8 and 6.1.1.4'
N N 0.0061 0.0033 'International Tables Vol C Tables 4.2.6.8 and 6.1.1.4'

loop_
_geom_angle_atom_site_label_1
_geom_angle_atom_site_label_2
_geom_angle_atom_site_label_3
_geom_angle
N1 C2 C3 123.80(11)
N1 C2 H2 118.1
C3 C2 H2 118.1
C2 C3 C4 118.49(12)
C2 C3 H3 120.8
C4 C3 H3 120.8
C5 C4 C3 118.56(12)
C5 C4 H4 120.7
C3 C4 H4 120.7
C4 C5 C6 121.54(12)
C4 C5 H5 119.2
C6 C5 H5 119.2
N1 C6 C5 119.27(11)
N1 C6 C7 121.26(10)
C5 C6 C7 119.39(10)
C6 C7 B1 113.50(9)
C6 C7 H7A 108.9
B1 C7 H7A 108.9
C6 C7 H7B 108.9
B1 C7 H7B 108.9
H7A C7 H7B 107.7
C9 C8 B1 115.72(10)
C9 C8 H8A 108.3
B1 C8 H8A 108.3
C9 C8 H8B 108.3
B1 C8 H8B 108.3
H8A C8 H8B 107.4
C8 C9 H9A 109.5
C8 C9 H9B 109.5
H9A C9 H9B 109.5
C8 C9 H9C 109.5
H9A C9 H9C 109.5
H9B C9 H9C 109.5
C11 C10 B1 114.55(10)
C11 C10 H10A 108.6
B1 C10 H10A 108.6
C11 C10 H10B 108.6
B1 C10 H10B 108.6
H10A C10 H10B 107.6
C10 C11 H11A 109.5
C10 C11 H11B 109.5
H11A C11 H11B 109.5
C10 C11 H11C 109.5
H11A C11 H11C 109.5
H11B C11 H11C 109.5
N2 C12 C13 123.72(12)
N2 C12 H12 118.1
C13 C12 H12 118.1
C12 C13 C14 118.69(11)
C12 C13 H13 120.7
C14 C13 H13 120.7
C15 C14 C13 118.34(12)
C15 C14 H14 120.8
C13 C14 H14 120.8
C14 C15 C16 121.64(12)
C14 C15 H15 119.2
C16 C15 H15 119.2
N2 C16 C15 119.38(11)
N2 C16 C17 121.17(10)
C15 C16 C17 119.41(11)
C16 C17 B2 113.26(9)
C16 C17 H17A 108.9
B2 C17 H17A 108.9
C16 C17 H17B 108.9
B2 C17 H17B 108.9
H17A C17 H17B 107.7
C19 C18 B2 115.76(10)
C19 C18 H18A 108.3
B2 C18 H18A 108.3
C19 C18 H18B 108.3
B2 C18 H18B 108.3
H18A C18 H18B 107.4
C18 C19 H19A 109.5
C18 C19 H19B 109.5
H19A C19 H19B 109.5
C18 C19 H19C 109.5
H19A C19 H19C 109.5
H19B C19 H19C 109.5
C21 C20 B2 114.56(10)
C21 C20 H20A 108.6
B2 C20 H20A 108.6
C21 C20 H20B 108.6
B2 C20 H20B 108.6
H20A C20 H20B 107.6
C20 C21 H21A 109.5
C20 C21 H21B 109.5
H21A C21 H21B 109.5
C20 C21 H21C 109.5
H21A C21 H21C 109.5
H21B C21 H21C 109.5
C8 B1 C10 110.65(10)
C8 B1 N2 107.57(9)
C10 B1 N2 108.26(9)
C8 B1 C7 111.82(9)
C10 B1 C7 109.90(10)
N2 B1 C7 108.52(9)
C18 B2 C20 110.89(10)
C18 B2 N1 108.10(9)
C20 B2 N1 108.36(9)
C18 B2 C17 111.33(9)
C20 B2 C17 110.03(10)
N1 B2 C17 108.01(9)
C2 N1 C6 118.32(10)
C2 N1 B2 117.85(9)
C6 N1 B2 123.78(9)
C12 N2 C16 118.18(10)
C12 N2 B1 118.31(10)
C16 N2 B1 123.38(9)

loop_
_geom_bond_atom_site_label_1
_geom_bond_atom_site_label_2
_geom_bond_distance
C2 N1 1.3571(15)
C2 C3 1.3686(18)
C2 H2 0.9500
C3 C4 1.3842(19)
C3 H3 0.9500
C4 C5 1.3701(19)
C4 H4 0.9500
C5 C6 1.4025(17)
C5 H5 0.9500
C6 N1 1.3624(15)
C6 C7 1.4820(16)
C7 B1 1.6758(17)
C7 H7A 0.9900
C7 H7B 0.9900
C8 C9 1.5321(17)
C8 B1 1.6353(17)
C8 H8A 0.9900
C8 H8B 0.9900
C9 H9A 0.9800
C9 H9B 0.9800
C9 H9C 0.9800
C10 C11 1.5355(19)
C10 B1 1.6367(18)
C10 H10A 0.9900
C10 H10B 0.9900
C11 H11A 0.9800
C11 H11B 0.9800
C11 H11C 0.9800
C12 N2 1.3589(15)
C12 C13 1.3702(18)
C12 H12 0.9500
C13 C14 1.387(2)
C13 H13 0.9500
C14 C15 1.3691(18)
C14 H14 0.9500
C15 C16 1.4046(17)
C15 H15 0.9500
C16 N2 1.3631(15)
C16 C17 1.4783(16)
C17 B2 1.6694(17)
C17 H17A 0.9900
C17 H17B 0.9900
C18 C19 1.5305(17)
C18 B2 1.6314(17)
C18 H18A 0.9900
C18 H18B 0.9900
C19 H19A 0.9800
C19 H19B 0.9800
C19 H19C 0.9800
C20 C21 1.5372(16)
C20 B2 1.6395(18)
C20 H20A 0.9900
C20 H20B 0.9900
C21 H21A 0.9800
C21 H21B 0.9800
C21 H21C 0.9800
B1 N2 1.6609(16)
B2 N1 1.6675(15)
